data_2017420
loop_
_publ_author_name
'Bensegueni, Med Abdellatif'
'Cherouana, Aouatef'
'Bendjeddou, Lamia'
'Lecomte, Claude'
'Dahaoui, Slimane'

_publ_section_title
;
 Influence of anion substitution on hydrogen-bonding patterns of salt
 compounds: cytosinium hydrogen sulfate and cytosinium perchlorate
;
_journal_coeditor_code BD3008
_journal_issue 12
_journal_name_full 'Acta Crystallographica Section C'
_journal_page_first o607
_journal_page_last o611
_journal_paper_doi 10.1107/S0108270109043765
_journal_volume 65
_journal_year 2009
_chemical_formula_iupac 'C4 H6 N3 O + , Cl O4 -'
_chemical_formula_moiety 'C4 H6 N3 O + , Cl O4 -'
_chemical_formula_structural 'C4 H6 Cl N3 O5'
_chemical_formula_sum 'C4 H6 Cl N3 O5'
_chemical_formula_weight 211.57
_chemical_name_common 'cytosinium perchlorate'
_chemical_name_systematic 'cytosinium perchlorate'
_space_group_IT_number 29
_symmetry_cell_setting orthorhombic
_symmetry_space_group_name_Hall 'P 2c -2ac'
_symmetry_space_group_name_H-M 'P c a 21'
_cell_angle_alpha 90.00
_cell_angle_beta 90.00
_cell_angle_gamma 90.00
_cell_formula_units_Z 4
_cell_length_a 17.194(2)
_cell_length_b 4.9400(10)
_cell_length_c 8.9010(10)
_cell_measurement_reflns_used 11946
_cell_measurement_temperature 100(2)
_cell_measurement_theta_max 29.98
_cell_measurement_theta_min 3.29
_cell_volume 756.0(2)
_computing_cell_refinement 'CrysAlis RED (Oxford Diffraction, 2008)'
_computing_data_collection 'CrysAlis CCD (Oxford Diffraction, 2008)'
_computing_data_reduction 'CrysAlis RED (Oxford Diffraction, 2008)'
_computing_molecular_graphics 'ORTEP-3 (Farrugia, 1997)'
_computing_publication_material 'WinGX (Farrugia, 1999)'
_computing_structure_refinement 'SHELXL97 (Sheldrick, 2008)'
_computing_structure_solution 'SIR92 (Altomare <i>et al.</i>,  1993)'
_diffrn_ambient_temperature 100(2)
_diffrn_measured_fraction_theta_full 0.999
_diffrn_measured_fraction_theta_max 0.999
_diffrn_measurement_device_type 'Nonius KappaCCD area-detector'
_diffrn_measurement_method \f
_diffrn_radiation_monochromator graphite
_diffrn_radiation_source 'fine-focus sealed tube'
_diffrn_radiation_type MoK\a
_diffrn_radiation_wavelength 0.71073
_diffrn_reflns_av_R_equivalents 0.0222
_diffrn_reflns_av_sigmaI/netI 0.0131
_diffrn_reflns_limit_h_max 24
_diffrn_reflns_limit_h_min -24
_diffrn_reflns_limit_k_max 6
_diffrn_reflns_limit_k_min -6
_diffrn_reflns_limit_l_max 12
_diffrn_reflns_limit_l_min -12
_diffrn_reflns_number 11932
_diffrn_reflns_theta_full 29.98
_diffrn_reflns_theta_max 29.98
_diffrn_reflns_theta_min 3.29
_exptl_absorpt_coefficient_mu 0.501
_exptl_absorpt_correction_type none
_exptl_crystal_colour colourless
_exptl_crystal_density_diffrn 1.859
_exptl_crystal_density_method 'not measured'
_exptl_crystal_description prism
_exptl_crystal_F_000 432
_exptl_crystal_size_max 0.3
_exptl_crystal_size_mid 0.2
_exptl_crystal_size_min 0.09
_refine_diff_density_max 0.369
_refine_diff_density_min -0.260
_refine_ls_abs_structure_details 'Flack (1983), with 1166 Friedel pairs'
_refine_ls_abs_structure_Flack 0.02(4)
_refine_ls_extinction_method none
_refine_ls_goodness_of_fit_ref 1.060
_refine_ls_hydrogen_treatment mixed
_refine_ls_matrix_type full
_refine_ls_number_parameters 130
_refine_ls_number_reflns 2198
_refine_ls_number_restraints 5
_refine_ls_restrained_S_all 1.059
_refine_ls_R_factor_all 0.0196
_refine_ls_R_factor_gt 0.0190
_refine_ls_shift/su_max 0.000
_refine_ls_shift/su_mean 0.000
_refine_ls_structure_factor_coef Fsqd
_refine_ls_weighting_details 'calc w = 1/[\s^2^(Fo^2^)+(0.0409P)^2^+0.0318P] where P=(Fo^2^+2Fc^2^)/3'
_refine_ls_weighting_scheme calc
_refine_ls_wR_factor_gt 0.0539
_refine_ls_wR_factor_ref 0.0551
_reflns_number_gt 2146
_reflns_number_total 2198
_reflns_threshold_expression I>2\s(I)
_cod_data_source_file bd3008.cif
_cod_data_source_block II
_cod_original_cell_volume 756.1(2)
_cod_database_code 2017420
_cod_database_fobs_code 2017420

loop_
_symmetry_equiv_pos_as_xyz
'x, y, z'
'-x, -y, z+1/2'
'-x+1/2, y, z+1/2'
'x+1/2, -y, z'

loop_
_atom_site_aniso_label
_atom_site_aniso_U_11
_atom_site_aniso_U_22
_atom_site_aniso_U_33
_atom_site_aniso_U_12
_atom_site_aniso_U_13
_atom_site_aniso_U_23
O5 0.0153(4) 0.0181(4) 0.0181(4) -0.0008(3) -0.0010(3) -0.0091(3)
N1 0.0087 0.0139 0.0132 -0.0006 -0.0008 -0.0015
N2 0.0095 0.0166 0.0152 0.0004 -0.0001 -0.0064
N3 0.0092(4) 0.0127(4) 0.0109(4) 0.0011(3) 0.0001(3) -0.0042(3)
C2 0.0100(4) 0.0126(4) 0.0113(4) -0.0003(3) -0.0012(3) -0.0010(4)
C4 0.0112(4) 0.0103(4) 0.0082(4) 0.0001(3) 0.0005(3) 0.0000(3)
C5 0.0126 0.0118 0.0101 0.0022 0.0005 -0.0016
C6 0.0115(4) 0.0139(5) 0.0108(5) 0.0022(4) 0.0015(4) 0.0001(3)
Cl1 0.00840(10) 0.01060(10) 0.01180(10) 0.00040(10) 0.00050(10) -0.00080(10)
O1 0.0190(3) 0.0197(4) 0.0119(3) 0.0022(3) 0.0008(3) -0.0044(3)
O2 0.0148(3) 0.0191(4) 0.0239(4) -0.0053(3) 0.0081(3) -0.0032(3)
O3 0.0149(3) 0.0106(3) 0.0260(4) 0.0034(3) 0.0013(4) 0.0007(3)
O4 0.0137(3) 0.0194(4) 0.0164(4) 0.0033(3) -0.0057(3) -0.0006(3)

loop_
_atom_site_type_symbol
_atom_site_label
_atom_site_fract_x
_atom_site_fract_y
_atom_site_fract_z
_atom_site_U_iso_or_equiv
_atom_site_thermal_displace_type
_atom_site_calc_flag
_atom_site_refinement_flags
_atom_site_occupancy
O O5 0.20221(5) 0.59470(17) 0.62293(10) 0.0172(2) Uani . . 1.000
N N1 0.13420(5) 0.87104(18) 0.78106(11) 0.0119 Uani . . 1.000
N N2 0.34089(5) 1.1738(2) 0.92089(11) 0.0138 Uani . . 1.000
N N3 0.26887(5) 0.88048(18) 0.77454(10) 0.0109(2) Uani . . 1.000
C C2 0.20064(5) 0.7694(2) 0.71950(11) 0.0113(2) Uani . . 1.000
C C4 0.27269(6) 1.0814(2) 0.87921(11) 0.0099(2) Uani . . 1.000
C C5 0.20115(6) 1.1813(2) 0.93762(11) 0.0115 Uani . . 1.000
C C6 0.13416(6) 1.0703(2) 0.88688(12) 0.0121(3) Uani . . 1.000
Cl Cl1 0.464440(10) 0.59970(4) 0.69762(3) 0.01030(10) Uani . . 1.000
O O1 0.45167(5) 0.71768(18) 0.84416(10) 0.0169(2) Uani . . 1.000
O O2 0.52942(5) 0.72577(19) 0.62574(11) 0.0193(2) Uani . . 1.000
O O3 0.47855(4) 0.31141(16) 0.71251(12) 0.0172(2) Uani . . 1.000
O O4 0.39450(5) 0.63886(17) 0.60855(10) 0.0165(2) Uani . . 1.000
H H1 0.0906(6) 0.800(3) 0.7540(16) 0.0143 Uiso . . 1.000
H H1N 0.3823(7) 1.102(3) 0.8852(17) 0.0166 Uiso . . 1.000
H H2N 0.3429(9) 1.298(3) 0.9891(15) 0.0166 Uiso . . 1.000
H H3 0.3106(7) 0.808(3) 0.7387(16) 0.0131 Uiso . . 1.000
H H5 0.20046 1.32220 1.01025 0.0138 Uiso . . 1.000
H H6 0.08598 1.13274 0.92596 0.0145 Uiso . . 1.000

loop_
_atom_type_symbol
_atom_type_description
_atom_type_scat_dispersion_real
_atom_type_scat_dispersion_imag
_atom_type_scat_source
C C 0.0033 0.0016 'International Tables Vol C Tables 4.2.6.8 and 6.1.1.4'
H H 0.0000 0.0000 'International Tables Vol C Tables 4.2.6.8 and 6.1.1.4'
N N 0.0061 0.0033 'International Tables Vol C Tables 4.2.6.8 and 6.1.1.4'
O O 0.0106 0.0060 'International Tables Vol C Tables 4.2.6.8 and 6.1.1.4'
Cl Cl 0.1484 0.1585 'International Tables Vol C Tables 4.2.6.8 and 6.1.1.4'

loop_
_geom_angle_atom_site_label_1
_geom_angle_atom_site_label_2
_geom_angle_atom_site_label_3
_geom_angle_site_symmetry_1
_geom_angle_site_symmetry_2
_geom_angle_site_symmetry_3
_geom_angle
_geom_angle_publ_flag
O1 Cl1 O3 . . . 109.81(6) no
O1 Cl1 O4 . . . 108.23(5) no
O2 Cl1 O3 . . . 109.74(5) no
O2 Cl1 O4 . . . 110.15(5) no
O3 Cl1 O4 . . . 108.60(5) no
O1 Cl1 O2 . . . 110.29(5) no
C2 N1 C6 . . . 123.00(9) no
C2 N3 C4 . . . 124.84(9) no
C6 N1 H1 . . . 119.1(9) no
C2 N1 H1 . . . 117.8(9) no
C4 N2 H1N . . . 119.6(9) no
C4 N2 H2N . . . 118.8(10) no
H1N N2 H2N . . . 121.4(14) no
C4 N3 H3 . . . 121.0(9) no
C2 N3 H3 . . . 114.2(9) no
O5 C2 N3 . . . 120.77(9) no
O5 C2 N1 . . . 124.28(9) no
N1 C2 N3 . . . 114.95(9) no
N2 C4 N3 . . . 119.33(9) no
N2 C4 C5 . . . 123.26(9) no
N3 C4 C5 . . . 117.42(9) no
C4 C5 C6 . . . 118.23(9) no
N1 C6 C5 . . . 121.54(9) no
C4 C5 H5 . . . 121.00 no
C6 C5 H5 . . . 121.00 no
C5 C6 H6 . . . 119.00 no
N1 C6 H6 . . . 119.00 no

loop_
_geom_bond_atom_site_label_1
_geom_bond_atom_site_label_2
_geom_bond_site_symmetry_1
_geom_bond_site_symmetry_2
_geom_bond_distance
_geom_bond_publ_flag
Cl1 O2 . . 1.4302(9) no
Cl1 O3 . . 1.4509(8) no
Cl1 O4 . . 1.4533(9) no
Cl1 O1 . . 1.4454(9) no
O5 C2 . . 1.2184(13) no
N1 C6 . . 1.3624(14) no
N1 C2 . . 1.3629(13) no
N2 C4 . . 1.3119(14) no
N3 C4 . . 1.3629(13) no
N3 C2 . . 1.3847(12) no
N1 H1 . . 0.862(11) no
N2 H2N . . 0.864(14) no
N2 H1N . . 0.857(13) no
N3 H3 . . 0.863(13) no
C4 C5 . . 1.4237(14) no
C5 C6 . . 1.3533(14) no
C5 H5 . . 0.9500 no
C6 H6 . . 0.9500 no

loop_
_geom_hbond_atom_site_label_D
_geom_hbond_atom_site_label_H
_geom_hbond_atom_site_label_A
_geom_hbond_site_symmetry_A
_geom_hbond_distance_DH
_geom_hbond_distance_HA
_geom_hbond_distance_DA
_geom_hbond_angle_DHA
_geom_hbond_publ_flag
N1 H1 O3 4_465 0.862(11) 2.037(11) 2.8892(11) 169.4(13) yes
N2 H1N O1 . 0.857(13) 2.272(14) 3.0286(13) 147.4(13) yes
N2 H1N O3 1_565 0.857(13) 2.484(14) 3.0830(12) 127.6(12) yes
N2 H2N O2 2_675 0.864(14) 2.513(15) 2.9229(13) 110.0(12) yes
N2 H2N O5 3_565 0.864(14) 2.042(14) 2.8473(13) 154.8(14) yes
N3 H3 O4 . 0.863(13) 2.030(13) 2.8764(12) 166.5(13) yes
C5 H5 O4 3_565 0.9500 2.4200 3.1827(13) 137.00 yes
C5 H5 O5 3_565 0.9500 2.3700 3.1069(13) 134.00 yes
C6 H6 O1 4_475 0.9500 2.5300 3.3298(13) 142.00 yes

loop_
_cod_related_entry_id
_cod_related_entry_database
_cod_related_entry_code
1 ChemSpider 30654199
